data_7029818
loop_
_publ_author_name
'Zhang, Lei'
'Kuang, Xiaofei'
'Wu, Xiaoyuan'
'Yang, Wenbin'
'Lu, Canzhong'

_publ_section_title
;
 Supramolecular interactions induced hinge-like motion of a metal-organic
 framework accompanied by anisotropic thermal expansion.
;
_journal_issue 19
_journal_name_full 'Dalton transactions (Cambridge, England : 2003)'
_journal_page_first 7146
_journal_page_last 7152
_journal_paper_doi 10.1039/c3dt53580k
_journal_volume 43
_journal_year 2014
_chemical_formula_sum 'C72 H48 Ag4 Mo8 N24 O26'
_chemical_formula_weight 2864.34
_chemical_name_systematic
; 
 ? 
;
_space_group_IT_number 15
_symmetry_cell_setting monoclinic
_symmetry_space_group_name_Hall '-C 2yc'
_symmetry_space_group_name_H-M 'C 1 2/c 1'
_atom_sites_solution_hydrogens geom
_atom_sites_solution_primary direct
_atom_sites_solution_secondary difmap
_audit_creation_method SHELXL-97
_cell_angle_alpha 90.00
_cell_angle_beta 115.199(5)
_cell_angle_gamma 90.00
_cell_formula_units_Z 4
_cell_length_a 22.0020(8)
_cell_length_b 16.7356(6)
_cell_length_c 25.5607(14)
_cell_measurement_reflns_used 13001
_cell_measurement_temperature 440.00(10)
_cell_measurement_theta_max 28.7640
_cell_measurement_theta_min 3.1980
_cell_volume 8516.2(7)
_computing_structure_refinement 'SHELXL-97 (Sheldrick, 1997)'
_computing_structure_solution 'SHELXS-97 (Sheldrick, 1990)'
_diffrn_ambient_temperature 440.00(10)
_diffrn_detector_area_resol_mean 10.3503
_diffrn_measured_fraction_theta_full 0.972
_diffrn_measured_fraction_theta_max 0.972
_diffrn_measurement_device_type 'SuperNova, Dual, Cu at zero, Atlas'
_diffrn_measurement_method '\w scans'
_diffrn_radiation_monochromator mirror
_diffrn_radiation_source 'SuperNova (Mo) X-ray Source'
_diffrn_radiation_type MoK\a
_diffrn_radiation_wavelength 0.71073
_diffrn_reflns_av_R_equivalents 0.0299
_diffrn_reflns_av_sigmaI/netI 0.0327
_diffrn_reflns_limit_h_max 21
_diffrn_reflns_limit_h_min -26
_diffrn_reflns_limit_k_max 19
_diffrn_reflns_limit_k_min -18
_diffrn_reflns_limit_l_max 30
_diffrn_reflns_limit_l_min -20
_diffrn_reflns_number 19710
_diffrn_reflns_theta_full 25.00
_diffrn_reflns_theta_max 25.00
_diffrn_reflns_theta_min 3.06
_exptl_absorpt_coefficient_mu 2.124
_exptl_absorpt_correction_T_max 1.00000
_exptl_absorpt_correction_T_min 0.54231
_exptl_absorpt_correction_type multi-scan
_exptl_crystal_colour brown
_exptl_crystal_density_diffrn 2.234
_exptl_crystal_density_method 'not measured'
_exptl_crystal_description block-like
_exptl_crystal_F_000 5520
_exptl_crystal_size_max 0.34
_exptl_crystal_size_mid 0.10
_exptl_crystal_size_min 0.10
_refine_diff_density_max 2.220
_refine_diff_density_min -0.855
_refine_diff_density_rms 0.150
_refine_ls_extinction_method none
_refine_ls_goodness_of_fit_ref 1.067
_refine_ls_hydrogen_treatment constr
_refine_ls_matrix_type full
_refine_ls_number_parameters 605
_refine_ls_number_reflns 7308
_refine_ls_number_restraints 0
_refine_ls_restrained_S_all 1.067
_refine_ls_R_factor_all 0.0627
_refine_ls_R_factor_gt 0.0501
_refine_ls_shift/su_max 0.001
_refine_ls_shift/su_mean 0.000
_refine_ls_structure_factor_coef Fsqd
_refine_ls_weighting_details 'calc w=1/[\s^2^(Fo^2^)+(0.0916P)^2^+54.8402P] where P=(Fo^2^+2Fc^2^)/3'
_refine_ls_weighting_scheme calc
_refine_ls_wR_factor_gt 0.1486
_refine_ls_wR_factor_ref 0.1619
_reflns_number_gt 5865
_reflns_number_total 7308
_reflns_threshold_expression >2sigma(I)
_cod_data_source_file c3dt53580k2.cif
_cod_data_source_block A_440K
_cod_depositor_comments
;Adding full bibliography for
 ./tmp-cod-update-bibliographies-12899/cifs/7029818.cif.
;
_cod_original_cell_volume 8516.2(6)
_cod_original_sg_symbol_H-M C2/c
_cod_database_code 7029818

loop_
_symmetry_equiv_pos_as_xyz
'x, y, z'
'-x, y, -z+1/2'
'x+1/2, y+1/2, z'
'-x+1/2, y+1/2, -z+1/2'
'-x, -y, -z'
'x, -y, z-1/2'
'-x+1/2, -y+1/2, -z'
'x+1/2, -y+1/2, z-1/2'

loop_
_atom_site_label
_atom_site_type_symbol
_atom_site_fract_x
_atom_site_fract_y
_atom_site_fract_z
_atom_site_U_iso_or_equiv
_atom_site_adp_type
_atom_site_occupancy
_atom_site_symmetry_multiplicity
_atom_site_calc_flag
_atom_site_refinement_flags
Mo1 Mo 0.0000 -0.03343(7) 0.2500 0.0624(3) Uani 1 2 d S
Mo2 Mo 0.00132(3) 0.09014(4) 0.13900(3) 0.03950(19) Uani 1 1 d .
Mo3 Mo 0.00803(3) 0.29018(4) 0.14242(3) 0.04164(19) Uani 1 1 d .
Mo4 Mo 0.0000 0.40691(8) 0.2500 0.0599(3) Uani 1 2 d S
Mo5 Mo 0.09227(3) 0.19249(4) 0.29003(3) 0.03916(19) Uani 1 1 d .
O1 O -0.0631(7) -0.0959(8) 0.2085(8) 0.194(7) Uani 1 1 d .
O2 O 0.0340(4) 0.0157(4) 0.2054(3) 0.0739(18) Uani 1 1 d .
O3 O -0.0531(4) 0.0298(5) 0.0853(3) 0.096(3) Uani 1 1 d .
O4 O 0.0725(4) 0.0819(5) 0.1302(3) 0.084(2) Uani 1 1 d .
O5 O 0.0519(4) 0.1863(4) 0.2144(3) 0.077(2) Uani 1 1 d .
O6 O 0.0763(4) 0.1042(5) 0.3232(3) 0.082(2) Uani 1 1 d .
O7 O 0.1762(3) 0.1959(4) 0.3173(3) 0.076(2) Uani 1 1 d .
O8 O 0.0663(4) 0.2802(4) 0.3169(3) 0.0752(19) Uani 1 1 d .
O9 O -0.0330(3) 0.1892(4) 0.1062(3) 0.0672(17) Uani 1 1 d .
O10 O 0.0775(4) 0.2874(5) 0.1289(4) 0.090(2) Uani 1 1 d .
O11 O -0.0443(4) 0.3495(6) 0.0912(3) 0.102(3) Uani 1 1 d .
O12 O 0.0463(4) 0.3579(4) 0.2108(3) 0.082(2) Uani 1 1 d .
O13 O -0.0589(5) 0.4658(6) 0.2024(4) 0.117(3) Uani 1 1 d .
Ag1 Ag -0.15577(3) -0.04333(5) -0.63317(3) 0.0598(2) Uani 1 1 d .
Ag2 Ag -0.17829(4) 0.25616(5) -0.13356(3) 0.0677(3) Uani 1 1 d .
C9 C 0.0976(3) 0.4716(4) -0.0009(3) 0.0343(15) Uani 1 1 d .
C12 C -0.4674(4) 0.3103(5) -0.5910(3) 0.0476(19) Uani 1 1 d .
H12A H -0.4460 0.2896 -0.6124 0.057 Uiso 1 1 calc R
C14 C -0.3766(3) 0.2557(4) -0.4997(3) 0.0332(14) Uani 1 1 d .
C16 C 0.0037(3) 0.3850(5) -0.0054(3) 0.0427(17) Uani 1 1 d .
H16A H 0.0235 0.3834 0.0348 0.051 Uiso 1 1 calc R
C18 C -0.4403(3) 0.3002(4) -0.5320(3) 0.0359(15) Uani 1 1 d .
C19 C 0.1817(3) 0.5526(4) 0.0053(3) 0.0366(15) Uani 1 1 d .
C20 C 0.0331(3) 0.4274(4) -0.0350(3) 0.0344(14) Uani 1 1 d .
C23 C -0.2025(3) 0.0837(4) -0.4963(3) 0.0409(16) Uani 1 1 d .
H23A H -0.1803 0.0877 -0.4563 0.049 Uiso 1 1 calc R
C24 C -0.2906(3) 0.2251(4) -0.4142(3) 0.0371(15) Uani 1 1 d .
C25 C -0.0558(4) 0.3448(5) -0.0371(3) 0.0449(17) Uani 1 1 d .
H25A H -0.0754 0.3169 -0.0168 0.054 Uiso 1 1 calc R
C27 C 0.2770(4) 0.6385(4) 0.0083(3) 0.0457(18) Uani 1 1 d .
H27A H 0.2978 0.6348 0.0485 0.055 Uiso 1 1 calc R
C29 C 0.2202(4) 0.6527(4) -0.1092(3) 0.0430(17) Uani 1 1 d .
H29A H 0.2004 0.6574 -0.1492 0.052 Uiso 1 1 calc R
C32 C -0.2573(4) 0.2367(5) -0.3505(3) 0.0417(16) Uani 1 1 d .
C33 C -0.2648(4) 0.1212(4) -0.5270(3) 0.0398(16) Uani 1 1 d .
C34 C 0.1788(4) 0.4558(6) 0.1790(4) 0.058(2) Uani 1 1 d .
H34A H 0.1348 0.4380 0.1587 0.069 Uiso 1 1 calc R
C35 C 0.2141(3) 0.6015(4) -0.0242(3) 0.0368(15) Uani 1 1 d .
C36 C -0.2646(4) 0.0643(5) -0.6126(3) 0.0462(18) Uani 1 1 d .
H36A H -0.2862 0.0573 -0.6524 0.055 Uiso 1 1 calc R
C38 C 0.2121(4) 0.4914(5) 0.1506(3) 0.0422(17) Uani 1 1 d .
C39 C -0.4742(4) 0.3343(5) -0.5024(3) 0.049(2) Uani 1 1 d .
H39A H -0.4568 0.3304 -0.4624 0.059 Uiso 1 1 calc R
C40 C -0.5328(4) 0.3735(6) -0.5325(4) 0.055(2) Uani 1 1 d .
H40A H -0.5547 0.3959 -0.5120 0.066 Uiso 1 1 calc R
C41 C 0.1799(3) 0.5021(4) 0.0862(3) 0.0385(16) Uani 1 1 d .
C43 C 0.1863(3) 0.6097(4) -0.0829(3) 0.0414(16) Uani 1 1 d .
H43A H 0.1448 0.5867 -0.1054 0.050 Uiso 1 1 calc R
C44 C 0.3068(4) 0.6807(5) -0.0218(4) 0.0496(19) Uani 1 1 d .
H44A H 0.3478 0.7055 -0.0007 0.059 Uiso 1 1 calc R
C45 C -0.2962(4) 0.1094(5) -0.5863(3) 0.0467(18) Uani 1 1 d .
H45A H -0.3381 0.1317 -0.6081 0.056 Uiso 1 1 calc R
C46 C -0.2949(3) 0.1718(4) -0.4966(3) 0.0364(15) Uani 1 1 d .
C47 C -0.5271(4) 0.3519(5) -0.6178(3) 0.0500(19) Uani 1 1 d .
H47A H -0.5444 0.3594 -0.6576 0.060 Uiso 1 1 calc R
C48 C -0.1750(4) 0.0406(5) -0.5271(3) 0.0448(17) Uani 1 1 d .
H48A H -0.1330 0.0175 -0.5066 0.054 Uiso 1 1 calc R
C50 C 0.0015(4) 0.4277(5) -0.0946(3) 0.0484(18) Uani 1 1 d .
H50A H 0.0192 0.4571 -0.1158 0.058 Uiso 1 1 calc R
C51 C 0.3056(4) 0.5048(6) 0.2405(4) 0.064(2) Uani 1 1 d .
H51A H 0.3495 0.5223 0.2615 0.077 Uiso 1 1 calc R
C53 C 0.2114(4) 0.4468(7) 0.2385(4) 0.066(3) Uani 1 1 d .
H53A H 0.1882 0.4232 0.2576 0.079 Uiso 1 1 calc R
C54 C -0.0562(4) 0.3843(5) -0.1222(3) 0.054(2) Uani 1 1 d .
H54A H -0.0755 0.3826 -0.1624 0.065 Uiso 1 1 calc R
C56 C -0.2552(5) 0.2948(6) -0.2650(4) 0.064(2) Uani 1 1 d .
H56A H -0.2738 0.3300 -0.2476 0.077 Uiso 1 1 calc R
C57 C 0.2777(4) 0.5165(5) 0.1818(4) 0.055(2) Uani 1 1 d .
H57A H 0.3019 0.5403 0.1638 0.066 Uiso 1 1 calc R
C58 C -0.2858(4) 0.2869(6) -0.3238(4) 0.058(2) Uani 1 1 d .
H58A H -0.3251 0.3146 -0.3456 0.069 Uiso 1 1 calc R
C59 C -0.1975(4) 0.1994(6) -0.3164(4) 0.058(2) Uani 1 1 d .
H59A H -0.1750 0.1683 -0.3327 0.070 Uiso 1 1 calc R
C60 C -0.1725(5) 0.2098(7) -0.2579(4) 0.072(3) Uani 1 1 d .
H60A H -0.1330 0.1830 -0.2352 0.086 Uiso 1 1 calc R
N1 N -0.2045(3) 0.0300(4) -0.5837(3) 0.0441(15) Uani 1 1 d .
N2 N -0.5610(3) 0.3817(4) -0.5900(3) 0.0476(16) Uani 1 1 d .
N3 N -0.1994(4) 0.2542(5) -0.2310(3) 0.0605(19) Uani 1 1 d .
N4 N -0.3522(3) 0.2101(4) -0.5292(3) 0.0392(13) Uani 1 1 d .
N5 N -0.3475(3) 0.2660(4) -0.4426(3) 0.0432(14) Uani 1 1 d .
N6 N -0.2625(3) 0.1774(4) -0.4391(3) 0.0403(14) Uani 1 1 d .
N7 N 0.2793(3) 0.6872(4) -0.0794(3) 0.0465(15) Uani 1 1 d .
N8 N -0.0866(3) 0.3437(4) -0.0944(3) 0.0469(15) Uani 1 1 d .
N9 N 0.2749(4) 0.4704(5) 0.2698(3) 0.0593(19) Uani 1 1 d .
N10 N 0.1255(3) 0.5129(3) -0.0282(2) 0.0372(13) Uani 1 1 d .
N11 N 0.1230(3) 0.4630(4) 0.0569(3) 0.0429(14) Uani 1 1 d .
N12 N 0.2109(3) 0.5490(4) 0.0631(3) 0.0433(14) Uani 1 1 d .

loop_
_atom_site_aniso_label
_atom_site_aniso_U_11
_atom_site_aniso_U_22
_atom_site_aniso_U_33
_atom_site_aniso_U_23
_atom_site_aniso_U_13
_atom_site_aniso_U_12
Mo1 0.0691(7) 0.0666(7) 0.0720(8) 0.000 0.0497(6) 0.000
Mo2 0.0425(4) 0.0458(4) 0.0292(3) -0.0017(3) 0.0143(3) 0.0001(3)
Mo3 0.0503(4) 0.0427(4) 0.0366(4) 0.0073(3) 0.0230(3) -0.0001(3)
Mo4 0.0591(7) 0.0791(8) 0.0398(5) 0.000 0.0193(5) 0.000
Mo5 0.0334(4) 0.0404(4) 0.0392(4) -0.0048(3) 0.0112(3) -0.0002(2)
O1 0.202(12) 0.136(10) 0.304(19) -0.102(11) 0.164(14) -0.113(10)
O2 0.095(5) 0.067(4) 0.061(4) 0.005(3) 0.035(4) 0.002(4)
O3 0.075(5) 0.127(7) 0.069(5) -0.033(5) 0.016(4) -0.013(5)
O4 0.071(4) 0.110(6) 0.069(4) 0.003(4) 0.029(4) 0.025(4)
O5 0.107(5) 0.065(4) 0.050(4) -0.006(3) 0.025(4) -0.006(4)
O6 0.093(5) 0.081(5) 0.086(5) 0.020(4) 0.051(4) 0.028(4)
O7 0.042(3) 0.074(4) 0.101(5) -0.031(4) 0.021(4) -0.004(3)
O8 0.082(5) 0.073(4) 0.087(5) -0.005(4) 0.052(4) -0.004(4)
O9 0.075(4) 0.070(4) 0.057(4) 0.003(3) 0.028(3) 0.003(3)
O10 0.080(5) 0.107(6) 0.096(6) 0.003(5) 0.050(5) -0.004(4)
O11 0.102(6) 0.148(8) 0.075(5) 0.049(5) 0.055(5) 0.054(6)
O12 0.098(5) 0.080(5) 0.078(5) -0.002(4) 0.047(4) -0.019(4)
O13 0.123(7) 0.099(7) 0.103(7) 0.018(5) 0.022(6) -0.007(5)
Ag1 0.0490(4) 0.0832(5) 0.0425(4) 0.0059(3) 0.0150(3) 0.0236(3)
Ag2 0.0670(5) 0.0912(6) 0.0419(4) 0.0020(3) 0.0202(3) -0.0318(4)
C9 0.030(3) 0.037(4) 0.032(4) -0.002(3) 0.009(3) -0.003(3)
C12 0.043(4) 0.061(5) 0.036(4) -0.003(4) 0.014(3) 0.009(3)
C14 0.029(3) 0.041(4) 0.030(3) 0.000(3) 0.013(3) 0.001(3)
C16 0.037(4) 0.054(5) 0.034(4) 0.000(3) 0.012(3) -0.009(3)
C18 0.035(4) 0.037(4) 0.034(4) -0.003(3) 0.014(3) 0.000(3)
C19 0.031(4) 0.035(4) 0.041(4) -0.005(3) 0.013(3) -0.004(3)
C20 0.032(3) 0.034(4) 0.035(4) 0.002(3) 0.012(3) -0.001(3)
C23 0.032(4) 0.047(4) 0.038(4) -0.001(3) 0.011(3) 0.004(3)
C24 0.041(4) 0.037(4) 0.034(4) 0.005(3) 0.016(3) 0.008(3)
C25 0.042(4) 0.042(4) 0.049(5) 0.001(3) 0.018(4) -0.010(3)
C27 0.051(4) 0.045(4) 0.042(4) -0.001(3) 0.021(4) -0.011(3)
C29 0.042(4) 0.042(4) 0.041(4) 0.007(3) 0.014(3) 0.004(3)
C32 0.045(4) 0.047(4) 0.032(4) 0.001(3) 0.015(3) 0.001(3)
C33 0.043(4) 0.036(4) 0.043(4) 0.000(3) 0.021(3) 0.002(3)
C34 0.040(4) 0.082(6) 0.041(4) 0.012(4) 0.008(4) -0.012(4)
C35 0.034(4) 0.030(4) 0.047(4) 0.005(3) 0.018(3) 0.003(3)
C36 0.051(5) 0.051(5) 0.038(4) 0.000(3) 0.019(4) 0.013(3)
C38 0.044(4) 0.048(4) 0.029(4) -0.002(3) 0.011(3) -0.008(3)
C39 0.041(4) 0.077(6) 0.027(4) 0.001(4) 0.013(3) 0.019(4)
C40 0.050(5) 0.074(6) 0.049(5) 0.006(4) 0.028(4) 0.022(4)
C41 0.039(4) 0.040(4) 0.032(4) 0.003(3) 0.012(3) 0.000(3)
C43 0.035(4) 0.044(4) 0.040(4) 0.006(3) 0.011(3) 0.000(3)
C44 0.036(4) 0.058(5) 0.049(5) 0.006(4) 0.014(4) -0.011(3)
C45 0.045(4) 0.050(5) 0.041(4) 0.000(4) 0.014(3) 0.006(3)
C46 0.031(4) 0.037(4) 0.041(4) 0.004(3) 0.015(3) 0.000(3)
C47 0.040(4) 0.072(6) 0.033(4) 0.003(4) 0.011(3) 0.008(4)
C48 0.041(4) 0.046(4) 0.049(5) -0.001(4) 0.021(4) 0.006(3)
C50 0.041(4) 0.058(5) 0.047(4) 0.005(4) 0.019(4) -0.009(3)
C51 0.050(5) 0.080(7) 0.043(5) 0.006(4) 0.001(4) -0.011(4)
C53 0.047(5) 0.103(8) 0.039(4) 0.019(5) 0.010(4) 0.000(5)
C54 0.049(5) 0.071(6) 0.036(4) 0.002(4) 0.013(4) -0.011(4)
C56 0.070(6) 0.080(7) 0.040(5) -0.011(4) 0.023(5) 0.010(5)
C57 0.041(4) 0.068(6) 0.044(4) 0.001(4) 0.006(4) -0.017(4)
C58 0.053(5) 0.076(6) 0.041(4) 0.002(4) 0.018(4) 0.025(4)
C59 0.049(5) 0.071(6) 0.048(5) 0.000(4) 0.015(4) 0.021(4)
C60 0.067(6) 0.099(8) 0.041(5) 0.004(5) 0.015(5) 0.029(5)
N1 0.046(4) 0.045(4) 0.045(4) -0.003(3) 0.023(3) 0.005(3)
N2 0.033(3) 0.062(4) 0.039(3) 0.005(3) 0.007(3) 0.016(3)
N3 0.062(5) 0.080(5) 0.035(3) -0.001(4) 0.016(3) -0.001(4)
N4 0.038(3) 0.041(3) 0.034(3) -0.002(3) 0.010(3) 0.003(3)
N5 0.041(3) 0.051(4) 0.036(3) 0.005(3) 0.015(3) 0.009(3)
N6 0.037(3) 0.045(4) 0.037(3) -0.001(3) 0.014(3) 0.007(2)
N7 0.044(4) 0.052(4) 0.045(4) 0.003(3) 0.021(3) -0.005(3)
N8 0.043(3) 0.053(4) 0.039(3) -0.007(3) 0.012(3) -0.015(3)
N9 0.058(4) 0.075(5) 0.035(4) 0.003(3) 0.010(3) 0.001(4)
N10 0.038(3) 0.039(3) 0.035(3) 0.002(3) 0.016(3) 0.000(2)
N11 0.034(3) 0.050(4) 0.037(3) 0.005(3) 0.008(3) -0.007(3)
N12 0.040(3) 0.049(4) 0.039(3) 0.000(3) 0.014(3) -0.008(3)

loop_
_atom_type_symbol
_atom_type_description
_atom_type_scat_dispersion_real
_atom_type_scat_dispersion_imag
_atom_type_scat_source
C C 0.0033 0.0016 'International Tables Vol C Tables 4.2.6.8 and 6.1.1.4'
H H 0.0000 0.0000 'International Tables Vol C Tables 4.2.6.8 and 6.1.1.4'
N N 0.0061 0.0033 'International Tables Vol C Tables 4.2.6.8 and 6.1.1.4'
O O 0.0106 0.0060 'International Tables Vol C Tables 4.2.6.8 and 6.1.1.4'
Mo Mo -1.6832 0.6857 'International Tables Vol C Tables 4.2.6.8 and 6.1.1.4'
Ag Ag -0.8971 1.1015 'International Tables Vol C Tables 4.2.6.8 and 6.1.1.4'

loop_
_geom_angle_atom_site_label_1
_geom_angle_atom_site_label_2
_geom_angle_atom_site_label_3
_geom_angle
_geom_angle_site_symmetry_1
_geom_angle_site_symmetry_3
O1 Mo1 O1 104.1(12) 2 .
O1 Mo1 O2 103.1(5) 2 .
O1 Mo1 O2 109.5(6) . .
O1 Mo1 O2 109.5(6) 2 2
O1 Mo1 O2 103.1(5) . 2
O2 Mo1 O2 125.8(4) . 2
O3 Mo2 O4 102.6(4) . .
O3 Mo2 O9 98.8(4) . .
O4 Mo2 O9 103.6(3) . .
O3 Mo2 O2 101.0(4) . .
O4 Mo2 O2 92.5(3) . .
O9 Mo2 O2 151.1(3) . .
O3 Mo2 O6 90.3(3) . 2
O4 Mo2 O6 164.6(3) . 2
O9 Mo2 O6 82.4(3) . 2
O2 Mo2 O6 76.6(3) . 2
O3 Mo2 O5 165.6(3) . .
O4 Mo2 O5 91.3(3) . .
O9 Mo2 O5 74.0(3) . .
O2 Mo2 O5 81.9(3) . .
O6 Mo2 O5 76.5(3) 2 .
O11 Mo3 O10 103.7(4) . .
O11 Mo3 O12 104.5(4) . .
O10 Mo3 O12 96.6(4) . .
O11 Mo3 O9 96.8(4) . .
O10 Mo3 O9 98.8(4) . .
O12 Mo3 O9 149.8(3) . .
O11 Mo3 O8 90.7(3) . 2
O10 Mo3 O8 165.0(3) . 2
O12 Mo3 O8 75.8(3) . 2
O9 Mo3 O8 82.9(3) . 2
O11 Mo3 O5 162.2(4) . .
O10 Mo3 O5 91.9(4) . .
O12 Mo3 O5 81.7(3) . .
O9 Mo3 O5 72.1(2) . .
O8 Mo3 O5 74.5(3) 2 .
O13 Mo4 O13 107.6(7) 2 .
O13 Mo4 O12 102.5(4) 2 .
O13 Mo4 O12 107.1(4) . .
O13 Mo4 O12 107.1(4) 2 2
O13 Mo4 O12 102.5(4) . 2
O12 Mo4 O12 128.7(4) . 2
O7 Mo5 O5 114.4(4) . .
O7 Mo5 O6 103.4(4) . .
O5 Mo5 O6 111.1(3) . .
O7 Mo5 O8 106.5(3) . .
O5 Mo5 O8 111.8(3) . .
O6 Mo5 O8 109.1(3) . .
Mo1 O2 Mo2 137.1(4) . .
Mo5 O5 Mo2 140.5(4) . .
Mo5 O5 Mo3 130.4(3) . .
Mo2 O5 Mo3 88.4(2) . .
Mo5 O6 Mo2 127.3(3) . 2
Mo5 O8 Mo3 129.3(4) . 2
Mo2 O9 Mo3 122.6(3) . .
Mo4 O12 Mo3 127.0(4) . .
N2 Ag1 N9 128.8(3) 3_545 3_444
N2 Ag1 N1 124.5(2) 3_545 .
N9 Ag1 N1 106.6(3) 3_444 .
N7 Ag2 N8 123.8(2) 3_445 .
N7 Ag2 N3 133.9(3) 3_445 .
N8 Ag2 N3 102.0(2) . .
N11 C9 N10 125.0(6) . .
N11 C9 C20 115.5(6) . .
N10 C9 C20 119.4(6) . .
C47 C12 C18 119.0(7) . .
N4 C14 N5 124.8(6) . .
N4 C14 C18 118.8(6) . .
N5 C14 C18 116.4(6) . .
C25 C16 C20 118.3(7) . .
C39 C18 C12 117.5(7) . .
C39 C18 C14 120.0(6) . .
C12 C18 C14 122.5(6) . .
N12 C19 N10 124.1(6) . .
N12 C19 C35 118.5(6) . .
N10 C19 C35 117.5(6) . .
C50 C20 C16 118.4(6) . .
C50 C20 C9 123.0(6) . .
C16 C20 C9 118.6(6) . .
C48 C23 C33 118.3(7) . .
N6 C24 N5 124.6(6) . .
N6 C24 C32 119.5(6) . .
N5 C24 C32 115.9(6) . .
N8 C25 C16 124.3(7) . .
C44 C27 C35 117.8(7) . .
N7 C29 C43 122.9(7) . .
C59 C32 C58 118.1(7) . .
C59 C32 C24 121.7(7) . .
C58 C32 C24 120.2(7) . .
C23 C33 C46 120.6(7) . .
C23 C33 C45 117.5(7) . .
C46 C33 C45 121.9(6) . .
C53 C34 C38 119.0(8) . .
C27 C35 C43 118.0(7) . .
C27 C35 C19 120.2(6) . .
C43 C35 C19 121.7(6) . .
C45 C36 N1 123.4(7) . .
C57 C38 C41 119.2(7) . .
C57 C38 C34 119.2(7) . .
C41 C38 C34 121.6(7) . .
C18 C39 C40 119.3(7) . .
C39 C40 N2 123.9(7) . .
N11 C41 N12 125.3(7) . .
N11 C41 C38 116.9(6) . .
N12 C41 C38 117.7(6) . .
C29 C43 C35 119.9(7) . .
C27 C44 N7 123.5(7) . .
C36 C45 C33 119.4(7) . .
N6 C46 N4 124.7(6) . .
N6 C46 C33 118.0(6) . .
N4 C46 C33 117.3(6) . .
C12 C47 N2 123.6(7) . .
N1 C48 C23 124.4(7) . .
C20 C50 C54 119.1(7) . .
C57 C51 N9 125.3(8) . .
N9 C53 C34 123.0(8) . .
N8 C54 C50 123.7(7) . .
C58 C56 N3 123.1(8) . .
C51 C57 C38 117.4(8) . .
C56 C58 C32 119.1(8) . .
C32 C59 C60 117.7(8) . .
N3 C60 C59 125.8(9) . .
C48 N1 C36 117.0(6) . .
C48 N1 Ag1 122.8(5) . .
C36 N1 Ag1 120.2(5) . .
C47 N2 C40 116.5(6) . .
C47 N2 Ag1 123.7(5) . 3_455
C40 N2 Ag1 119.4(5) . 3_455
C60 N3 C56 115.9(7) . .
C60 N3 Ag2 129.7(6) . .
C56 N3 Ag2 113.2(6) . .
C14 N4 C46 114.8(6) . .
C14 N5 C24 115.5(6) . .
C24 N6 C46 115.5(6) . .
C29 N7 C44 117.9(7) . .
C29 N7 Ag2 115.2(5) . 3
C44 N7 Ag2 126.8(5) . 3
C25 N8 C54 116.1(6) . .
C25 N8 Ag2 115.0(5) . .
C54 N8 Ag2 128.3(5) . .
C53 N9 C51 116.1(7) . .
C53 N9 Ag1 131.1(6) . 3_556
C51 N9 Ag1 112.7(5) . 3_556
C9 N10 C19 115.8(6) . .
C9 N11 C41 114.7(6) . .
C19 N12 C41 114.9(6) . .

loop_
_geom_bond_atom_site_label_1
_geom_bond_atom_site_label_2
_geom_bond_distance
_geom_bond_site_symmetry_2
Mo1 O1 1.701(11) 2
Mo1 O1 1.701(11) .
Mo1 O2 1.806(7) .
Mo1 O2 1.806(7) 2
Mo2 O3 1.713(7) .
Mo2 O4 1.679(7) .
Mo2 O9 1.866(7) .
Mo2 O2 1.977(7) .
Mo2 O6 2.305(7) 2
Mo2 O5 2.391(7) .
Mo3 O11 1.655(7) .
Mo3 O10 1.704(7) .
Mo3 O12 1.948(7) .
Mo3 O9 1.954(7) .
Mo3 O8 2.287(7) 2
Mo3 O5 2.413(7) .
Mo4 O13 1.670(9) 2
Mo4 O13 1.670(9) .
Mo4 O12 1.894(8) .
Mo4 O12 1.894(7) 2
Mo5 O7 1.675(6) .
Mo5 O5 1.754(7) .
Mo5 O6 1.810(7) .
Mo5 O8 1.813(7) .
O6 Mo2 2.305(7) 2
O8 Mo3 2.287(7) 2
Ag1 N2 2.276(6) 3_545
Ag1 N9 2.304(7) 3_444
Ag1 N1 2.325(6) .
Ag2 N7 2.283(6) 3_445
Ag2 N8 2.345(6) .
Ag2 N3 2.330(7) .
C9 N11 1.347(9) .
C9 N10 1.306(9) .
C9 C20 1.508(9) .
C12 C47 1.382(11) .
C12 C18 1.375(10) .
C14 N4 1.337(9) .
C14 N5 1.332(9) .
C14 C18 1.487(9) .
C16 C25 1.385(10) .
C16 C20 1.382(10) .
C18 C39 1.391(10) .
C19 N12 1.338(9) .
C19 N10 1.343(9) .
C19 C35 1.483(10) .
C20 C50 1.379(10) .
C23 C48 1.380(10) .
C23 C33 1.405(10) .
C24 N6 1.325(9) .
C24 N5 1.338(9) .
C24 C32 1.486(10) .
C25 N8 1.328(10) .
C27 C44 1.397(10) .
C27 C35 1.418(10) .
C29 N7 1.328(10) .
C29 C43 1.397(10) .
C32 C59 1.379(11) .
C32 C58 1.388(11) .
C33 C46 1.483(10) .
C33 C45 1.385(11) .
C34 C53 1.385(11) .
C34 C38 1.370(11) .
C35 C43 1.365(10) .
C36 C45 1.377(10) .
C36 N1 1.340(10) .
C38 C57 1.384(11) .
C38 C41 1.499(10) .
C39 C40 1.356(11) .
C40 N2 1.335(10) .
C41 N11 1.325(9) .
C41 N12 1.333(9) .
C44 N7 1.336(10) .
C46 N6 1.337(9) .
C46 N4 1.342(9) .
C47 N2 1.329(10) .
C48 N1 1.322(10) .
C50 C54 1.370(11) .
C51 C57 1.370(12) .
C51 N9 1.335(12) .
C53 N9 1.341(11) .
C54 N8 1.348(10) .
C56 C58 1.367(12) .
C56 N3 1.349(12) .
C59 C60 1.368(12) .
C60 N3 1.313(12) .
N2 Ag1 2.276(6) 3_455
N7 Ag2 2.283(6) 3
N9 Ag1 2.304(7) 3_556
